data_7030828
loop_
_publ_author_name
'M\'arquez-Segovia, Isabel'
'Lara-S\'anchez, Agust\'in'
'Otero, Antonio'
'Fern\'andez-Baeza, Juan'
'Castro-Osma, Jos\'e Antonio'
'S\'anchez-Barba, Luis F'
'Rodr\'iguez, Ana M'

_publ_section_title
;
 Synthesis and structural characterization of amido scorpionate rare earth
 metals complexes.
;
_journal_issue 25
_journal_name_full 'Dalton transactions (Cambridge, England : 2003)'
_journal_page_first 9586
_journal_page_last 9595
_journal_paper_doi 10.1039/c4dt00770k
_journal_volume 43
_journal_year 2014
_chemical_formula_sum 'C44 H65 N6 Nd Si4'
_chemical_formula_weight 934.62
_chemical_name_systematic
;
 ?
;
_space_group_crystal_system monoclinic
_space_group_IT_number 14
_space_group_name_Hall '-P 2ybc'
_space_group_name_H-M_alt 'P 1 21/c 1'
_symmetry_space_group_name_Hall '-P 2ybc'
_symmetry_space_group_name_H-M 'P 1 21/c 1'
_atom_sites_solution_hydrogens mixed
_audit_creation_method SHELXL-97
_cell_angle_alpha 90
_cell_angle_beta 98.231(13)
_cell_angle_gamma 90
_cell_formula_units_Z 4
_cell_length_a 17.107(7)
_cell_length_b 17.353(3)
_cell_length_c 16.089(6)
_cell_measurement_reflns_used 2876
_cell_measurement_temperature 180(2)
_cell_measurement_theta_max 19.500
_cell_measurement_theta_min 2.207
_cell_volume 4727(3)
_computing_cell_refinement 'Bruker SAINT'
_computing_data_collection 'Bruker APEX'
_computing_data_reduction 'Bruker SAINT, SADABS, XPREP'
_computing_molecular_graphics 'WINGX v2013.3 (Farrugia, 2013)'
_computing_publication_material 'WINGX v2013.3 (Farrugia, 2013)'
_computing_structure_refinement 'SHELXL-2013 (Sheldrick, 2013)'
_computing_structure_solution 'SHELXS-97 (Sheldrick, 1997)'
_diffrn_ambient_temperature 180(2)
_diffrn_measured_fraction_theta_full 0.947
_diffrn_measured_fraction_theta_max 0.973
_diffrn_measurement_device_type 'CCD area detector'
_diffrn_measurement_method 'omega scans'
_diffrn_radiation_type MoK\a
_diffrn_radiation_wavelength 0.71073
_diffrn_reflns_av_R_equivalents 0.2220
_diffrn_reflns_av_unetI/netI 0.2044
_diffrn_reflns_Laue_measured_fraction_full 0.947
_diffrn_reflns_Laue_measured_fraction_max 0.973
_diffrn_reflns_limit_h_max 20
_diffrn_reflns_limit_h_min -20
_diffrn_reflns_limit_k_max 16
_diffrn_reflns_limit_k_min -20
_diffrn_reflns_limit_l_max 19
_diffrn_reflns_limit_l_min -19
_diffrn_reflns_number 28922
_diffrn_reflns_point_group_measured_fraction_full 0.947
_diffrn_reflns_point_group_measured_fraction_max 0.973
_diffrn_reflns_theta_full 25.242
_diffrn_reflns_theta_max 24.999
_diffrn_reflns_theta_min 2.406
_exptl_absorpt_coefficient_mu 1.236
_exptl_absorpt_correction_T_max 1.000
_exptl_absorpt_correction_T_min 0.0262
_exptl_absorpt_correction_type multi-scan
_exptl_absorpt_process_details SADABS
_exptl_crystal_colour blue
_exptl_crystal_density_diffrn 1.313
_exptl_crystal_description prism
_exptl_crystal_F_000 1948
_exptl_crystal_size_max 0.520
_exptl_crystal_size_mid 0.440
_exptl_crystal_size_min 0.110
_refine_diff_density_max 1.457
_refine_diff_density_min -1.108
_refine_diff_density_rms 0.106
_refine_ls_extinction_method none
_refine_ls_goodness_of_fit_ref 0.843
_refine_ls_hydrogen_treatment mixed
_refine_ls_matrix_type full
_refine_ls_number_parameters 524
_refine_ls_number_reflns 8104
_refine_ls_number_restraints 4
_refine_ls_restrained_S_all 0.843
_refine_ls_R_factor_all 0.1492
_refine_ls_R_factor_gt 0.0629
_refine_ls_shift/su_max 0.005
_refine_ls_shift/su_mean 0.000
_refine_ls_structure_factor_coef Fsqd
_refine_ls_weighting_details 'w=1/[\s^2^(Fo^2^)] where P=(Fo^2^+2Fc^2^)/3'
_refine_ls_weighting_scheme calc
_refine_ls_wR_factor_gt 0.1109
_refine_ls_wR_factor_ref 0.1398
_reflns_Friedel_coverage 0.000
_reflns_number_gt 3724
_reflns_number_total 8104
_reflns_threshold_expression 'I > 2\s(I)'
_cod_data_source_file c4dt00770k2.cif
_cod_data_source_block 5
_cod_depositor_comments 'Adding full bibliography for 7030826--7030828.cif.'
_cod_database_code 7030828
_shelx_space_group_comment
;
The symmetry employed for this shelxl refinement is uniquely defined
by the following loop, which should always be used as a source of
symmetry information in preference to the above space-group names.
They are only intended as comments.
;
_shelx_estimated_absorpt_t_min 0.566
_shelx_estimated_absorpt_t_max 0.876

loop_
_space_group_symop_operation_xyz
'x, y, z'
'-x, y+1/2, -z+1/2'
'-x, -y, -z'
'x, -y-1/2, z-1/2'

loop_
_atom_site_label
_atom_site_type_symbol
_atom_site_fract_x
_atom_site_fract_y
_atom_site_fract_z
_atom_site_U_iso_or_equiv
_atom_site_adp_type
_atom_site_occupancy
_atom_site_site_symmetry_order
_atom_site_calc_flag
_atom_site_refinement_flags_posn
_atom_site_refinement_flags_adp
Nd1 Nd 0.23905(2) -0.01066(3) 0.32841(2) 0.04712(16) Uani 1 1 d . .
N1 N 0.1846(4) 0.1122(4) 0.3935(4) 0.0557(18) Uani 1 1 d . .
N2 N 0.2253(4) 0.1791(4) 0.4091(4) 0.0450(16) Uani 1 1 d . .
N3 N 0.3342(3) 0.0563(4) 0.4630(3) 0.0428(15) Uani 1 1 d . .
N4 N 0.3532(3) 0.1324(3) 0.4607(4) 0.0430(15) Uani 1 1 d . .
N5 N 0.1210(3) -0.0153(4) 0.2284(4) 0.0560(18) Uani 1 1 d . .
N6 N 0.2334(4) -0.1297(4) 0.4003(4) 0.0577(18) Uani 1 1 d . .
Si1 Si 0.05086(14) 0.04970(18) 0.18774(16) 0.0741(8) Uani 1 1 d D .
Si2 Si 0.13349(15) -0.09888(18) 0.17828(16) 0.0756(8) Uani 1 1 d D .
Si3 Si 0.16759(15) -0.12192(15) 0.46708(17) 0.0673(7) Uani 1 1 d D .
Si4 Si 0.28429(16) -0.20866(16) 0.37800(18) 0.0719(8) Uani 1 1 d D .
C1 C 0.1802(5) 0.2384(5) 0.4322(5) 0.056(2) Uani 1 1 d . .
C2 C 0.1064(5) 0.2055(6) 0.4313(5) 0.063(2) Uani 1 1 d . .
H2 H 0.0604 0.2310 0.4442 0.075 Uiso 1 1 calc R U
C3 C 0.1109(5) 0.1311(7) 0.4092(5) 0.063(3) Uani 1 1 d . .
C4 C 0.2106(5) 0.3164(5) 0.4531(6) 0.086(3) Uani 1 1 d . .
H4A H 0.2520 0.3140 0.5018 0.128 Uiso 1 1 calc R U
H4B H 0.1674 0.3493 0.4662 0.128 Uiso 1 1 calc R U
H4C H 0.2325 0.3380 0.4050 0.128 Uiso 1 1 calc R U
C5 C 0.0465(4) 0.0707(5) 0.4027(5) 0.070(3) Uani 1 1 d . .
H5A H 0.0569 0.0310 0.3624 0.105 Uiso 1 1 calc R U
H5B H -0.0047 0.0950 0.3835 0.105 Uiso 1 1 calc R U
H5C H 0.0455 0.0471 0.4578 0.105 Uiso 1 1 calc R U
C6 C 0.4106(4) 0.1506(5) 0.5245(5) 0.048(2) Uani 1 1 d . .
C7 C 0.4314(4) 0.0850(5) 0.5654(5) 0.052(2) Uani 1 1 d . .
H7 H 0.4712 0.0794 0.6127 0.062 Uiso 1 1 calc R U
C8 C 0.3835(4) 0.0256(4) 0.5257(4) 0.0387(18) Uani 1 1 d . .
C9 C 0.4399(5) 0.2296(5) 0.5449(5) 0.067(3) Uani 1 1 d . .
H9A H 0.4754 0.2290 0.5985 0.100 Uiso 1 1 calc R U
H9B H 0.3951 0.2638 0.5495 0.100 Uiso 1 1 calc R U
H9C H 0.4686 0.2483 0.5004 0.100 Uiso 1 1 calc R U
C10 C 0.3869(4) -0.0570(5) 0.5450(5) 0.057(2) Uani 1 1 d . .
H10A H 0.3554 -0.0855 0.4993 0.086 Uiso 1 1 calc R U
H10B H 0.3657 -0.0662 0.5976 0.086 Uiso 1 1 calc R U
H10C H 0.4419 -0.0746 0.5509 0.086 Uiso 1 1 calc R U
C11 C 0.3078(4) 0.1868(4) 0.4010(4) 0.0423(19) Uani 1 1 d . .
H11 H 0.3232 0.2393 0.4231 0.051 Uiso 1 1 calc R U
C12 C 0.3338(4) 0.1838(4) 0.3097(4) 0.0415(19) Uani 1 1 d . .
C13 C 0.3359(4) 0.1024(5) 0.2755(4) 0.0441(19) Uani 1 1 d . .
C14 C 0.3888(4) 0.0448(5) 0.3077(5) 0.049(2) Uani 1 1 d . .
H14 H 0.4265 0.0486 0.3570 0.059 Uiso 1 1 calc R U
C15 C 0.3767(4) -0.0187(5) 0.2555(5) 0.052(2) Uani 1 1 d . .
H15 H 0.4036 -0.0666 0.2633 0.063 Uiso 1 1 calc R U
C16 C 0.3186(4) 0.0001(5) 0.1901(5) 0.054(2) Uani 1 1 d . .
H16 H 0.2988 -0.0331 0.1451 0.065 Uiso 1 1 calc R U
C17 C 0.2937(4) 0.0748(5) 0.2003(4) 0.047(2) Uani 1 1 d . .
H17 H 0.2553 0.1023 0.1632 0.056 Uiso 1 1 calc R U
C18 C 0.4155(4) 0.2231(5) 0.3175(4) 0.046(2) Uani 1 1 d . .
C19 C 0.4266(5) 0.2971(5) 0.3508(4) 0.054(2) Uani 1 1 d . .
H19 H 0.3839 0.3229 0.3707 0.065 Uiso 1 1 calc R U
C20 C 0.4993(5) 0.3337(5) 0.3553(5) 0.059(2) Uani 1 1 d . .
H20 H 0.5056 0.3841 0.3784 0.071 Uiso 1 1 calc R U
C21 C 0.5614(5) 0.2986(6) 0.3272(5) 0.063(3) Uani 1 1 d . .
H21 H 0.6110 0.3240 0.3306 0.075 Uiso 1 1 calc R U
C22 C 0.5514(5) 0.2259(5) 0.2939(6) 0.065(2) Uani 1 1 d . .
H22 H 0.5945 0.2007 0.2742 0.078 Uiso 1 1 calc R U
C23 C 0.4793(4) 0.1888(5) 0.2886(5) 0.050(2) Uani 1 1 d . .
H23 H 0.4736 0.1387 0.2646 0.060 Uiso 1 1 calc R U
C24 C 0.2741(5) 0.2354(5) 0.2484(4) 0.050(2) Uani 1 1 d . .
C25 C 0.1930(4) 0.2233(5) 0.2392(4) 0.053(2) Uani 1 1 d . .
H25 H 0.1724 0.1833 0.2700 0.064 Uiso 1 1 calc R U
C26 C 0.1413(5) 0.2695(6) 0.1849(5) 0.061(2) Uani 1 1 d . .
H26 H 0.0858 0.2620 0.1804 0.073 Uiso 1 1 calc R U
C27 C 0.1712(5) 0.3251(5) 0.1390(5) 0.058(2) Uani 1 1 d . .
H27 H 0.1364 0.3577 0.1036 0.070 Uiso 1 1 calc R U
C28 C 0.2508(6) 0.3343(5) 0.1434(5) 0.063(2) Uani 1 1 d . .
H28 H 0.2714 0.3718 0.1093 0.076 Uiso 1 1 calc R U
C29 C 0.3023(5) 0.2887(4) 0.1981(4) 0.050(2) Uani 1 1 d . .
H29 H 0.3577 0.2950 0.2002 0.060 Uiso 1 1 calc R U
C31 C 0.0631(5) 0.0900(6) 0.0840(5) 0.090(3) Uani 1 1 d . .
H31A H 0.1153 0.1140 0.0872 0.135 Uiso 1 1 calc R U
H31B H 0.0221 0.1287 0.0676 0.135 Uiso 1 1 calc R U
H31C H 0.0584 0.0486 0.0422 0.135 Uiso 1 1 calc R U
C32 C -0.0513(5) 0.0091(6) 0.1799(7) 0.103(4) Uani 1 1 d . .
H32A H -0.0627 -0.0216 0.1285 0.155 Uiso 1 1 calc R U
H32B H -0.0895 0.0513 0.1783 0.155 Uiso 1 1 calc R U
H32C H -0.0551 -0.0237 0.2287 0.155 Uiso 1 1 calc R U
C33 C 0.1457(6) -0.0940(9) 0.0640(5) 0.130(5) Uani 1 1 d . .
H33A H 0.0936 -0.0957 0.0295 0.194 Uiso 1 1 calc R U
H33B H 0.1773 -0.1380 0.0499 0.194 Uiso 1 1 calc R U
H33C H 0.1724 -0.0459 0.0531 0.194 Uiso 1 1 calc R U
C34 C 0.0576(6) -0.1753(7) 0.1878(7) 0.123(4) Uani 1 1 d . .
H34A H 0.0454 -0.1763 0.2455 0.185 Uiso 1 1 calc R U
H34B H 0.0783 -0.2256 0.1738 0.185 Uiso 1 1 calc R U
H34C H 0.0094 -0.1639 0.1490 0.185 Uiso 1 1 calc R U
C35 C 0.0724(6) -0.1669(7) 0.4337(7) 0.121(4) Uani 1 1 d . .
H35A H 0.0485 -0.1445 0.3801 0.181 Uiso 1 1 calc R U
H35B H 0.0377 -0.1580 0.4762 0.181 Uiso 1 1 calc R U
H35C H 0.0796 -0.2224 0.4268 0.181 Uiso 1 1 calc R U
C36 C 0.1944(6) -0.1476(8) 0.5745(6) 0.127(5) Uani 1 1 d . .
H36A H 0.2010 -0.2036 0.5792 0.190 Uiso 1 1 calc R U
H36B H 0.1528 -0.1312 0.6066 0.190 Uiso 1 1 calc R U
H36C H 0.2441 -0.1222 0.5969 0.190 Uiso 1 1 calc R U
C37 C 0.2218(7) -0.2843(6) 0.3189(6) 0.118(4) Uani 1 1 d . .
H37A H 0.1784 -0.2980 0.3497 0.177 Uiso 1 1 calc R U
H37B H 0.2540 -0.3300 0.3126 0.177 Uiso 1 1 calc R U
H37C H 0.2002 -0.2645 0.2633 0.177 Uiso 1 1 calc R U
C38 C 0.3382(5) -0.2577(6) 0.4707(6) 0.098(4) Uani 1 1 d . .
H38A H 0.3729 -0.2207 0.5040 0.147 Uiso 1 1 calc R U
H38B H 0.3701 -0.2997 0.4523 0.147 Uiso 1 1 calc R U
H38C H 0.3004 -0.2788 0.5050 0.147 Uiso 1 1 calc R U
C41 C 0.5801(6) 0.0408(5) 0.1234(7) 0.071(3) Uani 1 1 d . .
C42 C 0.6386(7) 0.0311(6) 0.0713(7) 0.084(3) Uani 1 1 d . .
H42 H 0.6280 0.0427 0.0131 0.101 Uiso 1 1 calc R U
C43 C 0.7111(8) 0.0048(7) 0.1063(9) 0.104(4) Uani 1 1 d . .
H43 H 0.7526 0.0028 0.0729 0.125 Uiso 1 1 calc R U
C44 C 0.7256(6) -0.0186(6) 0.1883(8) 0.097(3) Uani 1 1 d . .
H44 H 0.7746 -0.0420 0.2095 0.116 Uiso 1 1 calc R U
C45 C 0.6695(7) -0.0083(5) 0.2392(7) 0.086(3) Uani 1 1 d . .
H45 H 0.6801 -0.0206 0.2972 0.104 Uiso 1 1 calc R U
C46 C 0.5979(6) 0.0199(5) 0.2052(6) 0.075(3) Uani 1 1 d . .
H46 H 0.5583 0.0252 0.2405 0.090 Uiso 1 1 calc R U
C47 C 0.5014(6) 0.0756(6) 0.0883(6) 0.101(4) Uani 1 1 d . .
H47A H 0.4596 0.0521 0.1156 0.152 Uiso 1 1 calc R U
H47B H 0.4908 0.0661 0.0276 0.152 Uiso 1 1 calc R U
H47C H 0.5027 0.1313 0.0987 0.152 Uiso 1 1 calc R U
HI1 H 0.051(4) 0.110(3) 0.252(3) 0.08(2) Uiso 1 1 d D .
HI2 H 0.208(2) -0.133(4) 0.222(3) 0.06(2) Uiso 1 1 d D .
HI3 H 0.154(4) -0.0367(13) 0.473(4) 0.073 Uiso 1 1 d D U
HI4 H 0.340(3) -0.190(4) 0.319(3) 0.07(2) Uiso 1 1 d D .

loop_
_atom_site_aniso_label
_atom_site_aniso_U_11
_atom_site_aniso_U_22
_atom_site_aniso_U_33
_atom_site_aniso_U_23
_atom_site_aniso_U_13
_atom_site_aniso_U_12
Nd1 0.0454(3) 0.0390(3) 0.0551(3) 0.0005(2) 0.00095(17) -0.0054(2)
N1 0.056(5) 0.040(5) 0.069(5) 0.007(4) 0.002(3) 0.006(4)
N2 0.049(4) 0.025(4) 0.060(4) 0.007(3) 0.007(3) 0.005(3)
N3 0.044(4) 0.032(4) 0.051(4) 0.006(3) 0.002(3) -0.004(3)
N4 0.049(4) 0.021(4) 0.057(4) 0.002(3) 0.001(3) 0.003(3)
N5 0.040(4) 0.069(6) 0.055(4) -0.001(4) -0.007(3) -0.017(3)
N6 0.073(5) 0.051(5) 0.048(4) -0.001(3) 0.006(3) -0.004(4)
Si1 0.0540(16) 0.086(2) 0.0766(18) 0.0135(16) -0.0114(12) -0.0107(14)
Si2 0.0684(18) 0.078(2) 0.0760(19) -0.0159(16) -0.0049(13) -0.0154(15)
Si3 0.0730(18) 0.0402(17) 0.089(2) -0.0021(14) 0.0139(14) -0.0047(13)
Si4 0.086(2) 0.0376(18) 0.096(2) 0.0000(15) 0.0258(15) 0.0005(14)
C1 0.062(6) 0.050(7) 0.058(6) 0.007(5) 0.014(4) 0.022(5)
C2 0.057(6) 0.058(7) 0.074(6) 0.018(5) 0.016(4) 0.022(5)
C3 0.044(6) 0.091(9) 0.054(6) 0.023(5) 0.010(4) 0.007(5)
C4 0.086(7) 0.043(7) 0.131(9) 0.003(6) 0.028(6) 0.022(5)
C5 0.053(6) 0.062(7) 0.094(7) 0.018(5) 0.013(5) 0.007(5)
C6 0.047(5) 0.041(6) 0.055(5) -0.002(4) 0.000(4) -0.003(4)
C7 0.060(5) 0.035(6) 0.055(5) -0.003(4) -0.005(4) -0.007(4)
C8 0.037(4) 0.028(5) 0.050(5) 0.001(4) 0.001(3) -0.001(4)
C9 0.073(6) 0.054(7) 0.069(6) 0.004(5) -0.004(4) -0.023(5)
C10 0.057(5) 0.045(6) 0.067(6) 0.003(4) -0.002(4) 0.003(4)
C11 0.044(5) 0.038(5) 0.046(5) 0.004(4) 0.009(4) -0.001(4)
C12 0.047(5) 0.019(5) 0.056(5) 0.004(4) -0.002(4) 0.001(3)
C13 0.048(5) 0.033(5) 0.050(5) 0.001(4) 0.002(4) -0.004(4)
C14 0.044(5) 0.034(5) 0.069(6) -0.015(4) 0.003(4) -0.011(4)
C15 0.045(5) 0.039(6) 0.076(6) -0.001(5) 0.018(4) 0.001(4)
C16 0.054(5) 0.056(7) 0.052(5) -0.015(5) 0.010(4) -0.019(5)
C17 0.065(5) 0.040(6) 0.036(5) 0.000(4) 0.009(4) 0.002(4)
C18 0.048(5) 0.033(5) 0.056(5) 0.010(4) 0.004(4) -0.002(4)
C19 0.068(6) 0.037(6) 0.058(5) 0.008(4) 0.005(4) -0.004(4)
C20 0.066(6) 0.049(6) 0.060(6) 0.011(4) -0.003(4) -0.022(5)
C21 0.050(6) 0.062(7) 0.073(6) 0.030(5) -0.007(4) -0.012(5)
C22 0.051(6) 0.038(6) 0.110(7) 0.016(5) 0.020(5) 0.003(4)
C23 0.049(5) 0.028(5) 0.073(6) 0.010(4) 0.008(4) -0.003(4)
C24 0.066(6) 0.036(6) 0.047(5) -0.003(4) 0.010(4) 0.010(4)
C25 0.050(5) 0.047(6) 0.061(5) 0.014(4) 0.001(4) 0.010(4)
C26 0.044(5) 0.076(8) 0.060(6) 0.011(5) -0.003(4) 0.007(5)
C27 0.070(6) 0.036(6) 0.065(6) 0.007(4) -0.001(5) 0.015(5)
C28 0.088(7) 0.038(6) 0.060(6) 0.013(4) -0.004(5) -0.003(5)
C29 0.071(6) 0.030(5) 0.046(5) 0.004(4) 0.003(4) 0.001(4)
C31 0.086(7) 0.086(9) 0.089(7) 0.007(6) -0.018(5) -0.016(6)
C32 0.047(6) 0.115(11) 0.136(9) 0.034(7) -0.023(5) -0.018(6)
C33 0.124(10) 0.191(16) 0.063(7) -0.030(8) -0.023(6) 0.032(9)
C34 0.088(8) 0.105(11) 0.168(11) -0.046(9) -0.009(7) -0.058(7)
C35 0.087(8) 0.126(12) 0.157(11) -0.019(9) 0.043(7) -0.041(7)
C36 0.094(9) 0.186(15) 0.107(9) 0.023(8) 0.038(7) -0.025(8)
C37 0.185(12) 0.038(7) 0.119(9) -0.016(6) -0.020(8) 0.007(7)
C38 0.090(7) 0.056(8) 0.133(9) -0.003(6) -0.036(6) 0.007(6)
C41 0.082(7) 0.029(6) 0.099(8) -0.004(5) 0.008(6) 0.004(5)
C42 0.105(9) 0.052(8) 0.099(8) 0.010(6) 0.027(7) 0.005(6)
C43 0.129(11) 0.079(10) 0.120(10) -0.006(8) 0.073(9) -0.025(8)
C44 0.081(8) 0.077(9) 0.136(11) -0.008(8) 0.028(7) -0.011(6)
C45 0.095(8) 0.050(7) 0.112(8) -0.004(6) 0.007(7) 0.016(6)
C46 0.111(9) 0.040(6) 0.074(7) 0.002(5) 0.011(6) 0.011(6)
C47 0.118(9) 0.070(9) 0.110(9) -0.001(7) -0.003(6) 0.013(7)

loop_
_atom_type_symbol
_atom_type_description
_atom_type_scat_dispersion_real
_atom_type_scat_dispersion_imag
_atom_type_scat_source
C C 0.0033 0.0016 'International Tables Vol C Tables 4.2.6.8 and 6.1.1.4'
H H 0.0000 0.0000 'International Tables Vol C Tables 4.2.6.8 and 6.1.1.4'
N N 0.0061 0.0033 'International Tables Vol C Tables 4.2.6.8 and 6.1.1.4'
Si Si 0.0817 0.0704 'International Tables Vol C Tables 4.2.6.8 and 6.1.1.4'
Nd Nd -0.1943 3.0179 'International Tables Vol C Tables 4.2.6.8 and 6.1.1.4'

loop_
_geom_angle_atom_site_label_1
_geom_angle_atom_site_label_2
_geom_angle_atom_site_label_3
_geom_angle
N6 Nd1 N5 102.0(2)
N6 Nd1 N1 118.3(2)
N5 Nd1 N1 89.0(2)
N6 Nd1 N3 92.55(19)
N5 Nd1 N3 152.0(2)
N1 Nd1 N3 63.06(18)
N6 Nd1 C13 146.2(2)
N5 Nd1 C13 107.5(2)
N1 Nd1 C13 79.0(2)
N3 Nd1 C13 68.53(19)
N6 Nd1 C16 120.5(2)
N5 Nd1 C16 85.8(2)
N1 Nd1 C16 120.8(2)
N3 Nd1 C16 107.31(19)
C13 Nd1 C16 47.5(2)
N6 Nd1 C15 104.9(2)
N5 Nd1 C15 113.5(2)
N1 Nd1 C15 125.7(2)
N3 Nd1 C15 85.0(2)
C13 Nd1 C15 47.8(2)
C16 Nd1 C15 28.7(2)
N6 Nd1 C14 117.3(2)
N5 Nd1 C14 129.0(2)
N1 Nd1 C14 98.8(2)
N3 Nd1 C14 60.24(19)
C13 Nd1 C14 29.0(2)
C16 Nd1 C14 47.2(2)
C15 Nd1 C14 28.7(2)
N6 Nd1 C17 149.1(2)
N5 Nd1 C17 82.1(2)
N1 Nd1 C17 92.2(2)
N3 Nd1 C17 97.6(2)
C13 Nd1 C17 29.08(19)
C16 Nd1 C17 28.6(2)
C15 Nd1 C17 47.6(2)
C14 Nd1 C17 47.5(2)
N6 Nd1 Si2 83.88(16)
N5 Nd1 Si2 31.21(17)
N1 Nd1 Si2 120.01(15)
N3 Nd1 Si2 176.13(14)
C13 Nd1 Si2 113.85(16)
C16 Nd1 Si2 73.43(16)
C15 Nd1 Si2 94.49(18)
C14 Nd1 Si2 120.20(16)
C17 Nd1 Si2 84.80(16)
N6 Nd1 Si3 28.50(16)
N5 Nd1 Si3 94.35(15)
N1 Nd1 Si3 91.06(15)
N3 Nd1 Si3 87.15(13)
C13 Nd1 Si3 155.66(15)
C16 Nd1 Si3 148.15(19)
C15 Nd1 Si3 132.17(18)
C14 Nd1 Si3 135.41(17)
C17 Nd1 Si3 175.08(17)
Si2 Nd1 Si3 90.39(7)
N2 N1 C3 102.9(7)
N2 N1 Nd1 124.8(5)
C3 N1 Nd1 131.8(6)
N1 N2 C1 113.5(7)
N1 N2 C11 122.9(6)
C1 N2 C11 123.5(7)
C8 N3 N4 106.3(6)
C8 N3 Nd1 131.5(5)
N4 N3 Nd1 120.1(4)
C6 N4 N3 110.9(6)
C6 N4 C11 126.7(6)
N3 N4 C11 122.0(6)
Si2 N5 Si1 121.0(4)
Si2 N5 Nd1 101.4(3)
Si1 N5 Nd1 135.5(4)
Si3 N6 Si4 128.2(4)
Si3 N6 Nd1 108.7(3)
Si4 N6 Nd1 122.9(3)
N5 Si1 C31 115.6(4)
N5 Si1 C32 112.0(4)
C31 Si1 C32 107.9(4)
N5 Si2 C33 117.9(5)
N5 Si2 C34 115.6(4)
C33 Si2 C34 106.6(5)
N5 Si2 Nd1 47.4(2)
C33 Si2 Nd1 126.0(4)
C34 Si2 Nd1 126.9(4)
N6 Si3 C36 120.0(4)
N6 Si3 C35 115.7(4)
C36 Si3 C35 105.9(5)
N6 Si3 Nd1 42.8(2)
C36 Si3 Nd1 137.0(4)
C35 Si3 Nd1 116.9(4)
N6 Si4 C38 114.6(4)
N6 Si4 C37 113.8(4)
C38 Si4 C37 105.8(5)
N2 C1 C2 103.7(8)
N2 C1 C4 124.0(8)
C2 C1 C4 132.3(8)
C3 C2 C1 108.1(8)
C2 C3 N1 111.8(8)
C2 C3 C5 127.8(8)
N1 C3 C5 120.4(10)
C7 C6 N4 106.8(7)
C7 C6 C9 128.3(7)
N4 C6 C9 124.9(7)
C6 C7 C8 107.5(7)
N3 C8 C7 108.5(7)
N3 C8 C10 123.6(6)
C7 C8 C10 127.9(7)
N2 C11 N4 108.1(5)
N2 C11 C12 119.1(5)
N4 C11 C12 112.7(6)
C13 C12 C18 111.8(6)
C13 C12 C11 112.8(6)
C18 C12 C11 106.3(6)
C13 C12 C24 110.2(6)
C18 C12 C24 107.2(6)
C11 C12 C24 108.3(6)
C14 C13 C17 107.5(7)
C14 C13 C12 125.3(6)
C17 C13 C12 126.5(7)
C14 C13 Nd1 76.4(5)
C17 C13 Nd1 76.6(4)
C12 C13 Nd1 120.0(5)
C15 C14 C13 108.2(7)
C15 C14 Nd1 74.9(4)
C13 C14 Nd1 74.6(4)
C16 C15 C14 107.7(7)
C16 C15 Nd1 75.5(4)
C14 C15 Nd1 76.4(4)
C15 C16 C17 109.4(7)
C15 C16 Nd1 75.8(4)
C17 C16 Nd1 76.9(4)
C16 C17 C13 107.1(7)
C16 C17 Nd1 74.5(4)
C13 C17 Nd1 74.4(4)
C23 C18 C19 117.1(7)
C23 C18 C12 122.2(7)
C19 C18 C12 120.6(7)
C20 C19 C18 120.8(8)
C21 C20 C19 121.1(9)
C20 C21 C22 118.8(8)
C21 C22 C23 120.9(8)
C18 C23 C22 121.3(8)
C29 C24 C25 118.2(7)
C29 C24 C12 120.0(7)
C25 C24 C12 121.6(7)
C24 C25 C26 120.8(8)
C27 C26 C25 119.4(8)
C26 C27 C28 120.4(8)
C27 C28 C29 120.0(8)
C24 C29 C28 120.9(8)
C46 C41 C42 117.8(9)
C46 C41 C47 122.3(10)
C42 C41 C47 119.8(10)
C43 C42 C41 118.5(10)
C42 C43 C44 121.7(10)
C45 C44 C43 119.6(11)
C44 C45 C46 118.6(11)
C41 C46 C45 123.5(10)

loop_
_geom_bond_atom_site_label_1
_geom_bond_atom_site_label_2
_geom_bond_distance
Nd1 N6 2.377(7)
Nd1 N5 2.397(5)
Nd1 N1 2.606(7)
Nd1 N3 2.770(6)
Nd1 C13 2.779(7)
Nd1 C16 2.776(7)
Nd1 C15 2.781(7)
Nd1 C14 2.800(7)
Nd1 C17 2.806(7)
Nd1 Si2 3.192(3)
Nd1 Si3 3.314(3)
N1 N2 1.359(8)
N1 C3 1.360(9)
N2 C1 1.368(9)
N2 C11 1.442(8)
N3 C8 1.330(8)
N3 N4 1.361(8)
N4 C6 1.353(8)
N4 C11 1.484(8)
N5 Si2 1.687(7)
N5 Si1 1.707(7)
N6 Si3 1.669(7)
N6 Si4 1.689(7)
Si1 C31 1.849(9)
Si1 C32 1.872(8)
Si2 C33 1.881(9)
Si2 C34 1.878(10)
Si3 C36 1.781(10)
Si3 C35 1.816(10)
Si4 C38 1.845(9)
Si4 C37 1.865(10)
C1 C2 1.385(11)
C1 C4 1.472(12)
C2 C3 1.344(12)
C3 C5 1.513(12)
C6 C7 1.338(10)
C6 C9 1.481(11)
C7 C8 1.411(9)
C8 C10 1.467(10)
C11 C12 1.595(9)
C12 C13 1.518(10)
C12 C18 1.544(10)
C12 C24 1.591(10)
C13 C14 1.397(10)
C13 C17 1.402(9)
C14 C15 1.383(10)
C15 C16 1.379(10)
C16 C17 1.381(10)
C18 C23 1.381(10)
C18 C19 1.395(10)
C19 C20 1.389(10)
C20 C21 1.357(11)
C21 C22 1.373(11)
C22 C23 1.382(10)
C24 C29 1.362(10)
C24 C25 1.389(9)
C25 C26 1.402(10)
C26 C27 1.359(11)
C27 C28 1.364(10)
C28 C29 1.398(10)
C41 C46 1.356(11)
C41 C42 1.405(13)
C41 C47 1.510(12)
C42 C43 1.365(14)
C43 C44 1.368(14)
C44 C45 1.360(14)
C45 C46 1.358(12)
